data_7126892
loop_
_publ_author_name
'Spentzos, Ariana Z.'
'Gau, Michael R.'
'Carroll, Patrick J.'
'Tomson, Neil C.'

_publ_section_title
;
 Unusual cyanide and methyl binding modes at a dicobalt macrocycle
 following acetonitrile C-C bond activation.
;
_journal_issue 67
_journal_name_full 'Chemical communications (Cambridge, England)'
_journal_page_first 9675
_journal_page_last 9678
_journal_paper_doi 10.1039/d0cc03521a
_journal_volume 56
_journal_year 2020
_chemical_formula_moiety 'C36 H58 Co2 N6 P, C F3 O3 S, C6 H5 F, C5 H12'
_chemical_formula_sum 'C48 H75 Co2 F4 N6 O3 P S'
_chemical_formula_weight 1041.03
_space_group_crystal_system monoclinic
_space_group_IT_number 14
_space_group_name_Hall '-P 2yn'
_space_group_name_H-M_alt 'P 1 21/n 1'
_atom_sites_solution_hydrogens mixed
_atom_sites_solution_primary direct
_audit_creation_date 2019-03-14
_audit_creation_method
;
Olex2 1.2
(compiled 2018.05.29 svn.r3508 for OlexSys, GUI svn.r5506)
;
_audit_update_record
;
2020-05-06 deposited with the CCDC.	2020-07-10 downloaded from the CCDC.
;
_cell_angle_alpha 90
_cell_angle_beta 90.032(6)
_cell_angle_gamma 90
_cell_formula_units_Z 4
_cell_length_a 11.1401(12)
_cell_length_b 18.761(2)
_cell_length_c 26.561(3)
_cell_measurement_reflns_used 9959
_cell_measurement_temperature 100
_cell_measurement_theta_max 27.47
_cell_measurement_theta_min 2.54
_cell_volume 5551.2(10)
_computing_cell_refinement 'Bruker SAINT v8.34A'
_computing_data_collection 'Bruker APEX2 v2018.1-0'
_computing_data_reduction 'Bruker SAINT v8.34A'
_computing_publication_material 'Olex2 (Dolomanov et al., 2009)'
_computing_structure_refinement 'ShelXL (Sheldrick, 2015)'
_computing_structure_solution 'ShelXS-97 (Sheldrick, 2008)'
_diffrn_ambient_temperature 100
_diffrn_measured_fraction_theta_full 1.000
_diffrn_measured_fraction_theta_max 0.997
_diffrn_measurement_device 'CCD area detector'
_diffrn_measurement_device_type 'Bruker APEXII'
_diffrn_measurement_method '\w and \f scans'
_diffrn_radiation_monochromator graphite
_diffrn_radiation_type MoK\a
_diffrn_radiation_wavelength 0.71073
_diffrn_reflns_av_R_equivalents 0.0516
_diffrn_reflns_av_unetI/netI 0.0329
_diffrn_reflns_Laue_measured_fraction_full 1.000
_diffrn_reflns_Laue_measured_fraction_max 0.997
_diffrn_reflns_limit_h_max 14
_diffrn_reflns_limit_h_min -13
_diffrn_reflns_limit_k_max 24
_diffrn_reflns_limit_k_min -24
_diffrn_reflns_limit_l_max 34
_diffrn_reflns_limit_l_min -34
_diffrn_reflns_number 120138
_diffrn_reflns_point_group_measured_fraction_full 1.000
_diffrn_reflns_point_group_measured_fraction_max 0.997
_diffrn_reflns_theta_full 25.242
_diffrn_reflns_theta_max 27.539
_diffrn_reflns_theta_min 1.329
_diffrn_source 'sealed tube'
_exptl_absorpt_coefficient_mu 0.719
_exptl_absorpt_correction_T_max 0.7456
_exptl_absorpt_correction_T_min 0.6429
_exptl_absorpt_correction_type multi-scan
_exptl_absorpt_process_details 'SADABS v2014/5'
_exptl_crystal_colour 'dark green'
_exptl_crystal_density_diffrn 1.246
_exptl_crystal_description plank
_exptl_crystal_F_000 2200
_exptl_crystal_size_max 0.50
_exptl_crystal_size_mid 0.12
_exptl_crystal_size_min 0.03
_refine_diff_density_max 0.980
_refine_diff_density_min -1.229
_refine_diff_density_rms 0.089
_refine_ls_extinction_method none
_refine_ls_goodness_of_fit_ref 1.029
_refine_ls_hydrogen_treatment mixed
_refine_ls_matrix_type full
_refine_ls_number_parameters 570
_refine_ls_number_reflns 12780
_refine_ls_number_restraints 0
_refine_ls_restrained_S_all 1.029
_refine_ls_R_factor_all 0.0578
_refine_ls_R_factor_gt 0.0496
_refine_ls_shift/su_max 0.001
_refine_ls_shift/su_mean 0.000
_refine_ls_structure_factor_coef Fsqd
_refine_ls_weighting_details 'w=1/[\s^2^(Fo^2^)+(0.0725P)^2^+8.2899P] where P=(Fo^2^+2Fc^2^)/3'
_refine_ls_weighting_scheme calc
_refine_ls_wR_factor_gt 0.1284
_refine_ls_wR_factor_ref 0.1335
_reflns_Friedel_coverage 0.000
_reflns_number_gt 11461
_reflns_number_total 12780
_reflns_threshold_expression 'I > 2\s(I)'
_twin_individual_twin_matrix_11 -1
_twin_individual_twin_matrix_12 0
_twin_individual_twin_matrix_13 0
_twin_individual_twin_matrix_21 0
_twin_individual_twin_matrix_22 -1
_twin_individual_twin_matrix_23 0
_twin_individual_twin_matrix_31 0
_twin_individual_twin_matrix_32 0
_twin_individual_twin_matrix_33 1
_cod_data_source_file d0cc03521a2.cif
_cod_data_source_block 3590
_cod_depositor_comments 'Adding full bibliography for 7126890--7126893.cif.'
_cod_database_code 7126892
_shelx_shelxl_version_number 2018/3
_shelx_estimated_absorpt_t_max 0.979
_shelx_estimated_absorpt_t_min 0.715

loop_
_space_group_symop_operation_xyz
'x, y, z'
'-x+1/2, y+1/2, -z+1/2'
'-x, -y, -z'
'x-1/2, -y-1/2, z-1/2'

loop_
_atom_site_label
_atom_site_type_symbol
_atom_site_fract_x
_atom_site_fract_y
_atom_site_fract_z
_atom_site_U_iso_or_equiv
_atom_site_adp_type
_atom_site_occupancy
_atom_site_site_symmetry_order
_atom_site_calc_flag
_atom_site_refinement_flags_posn
_atom_site_refinement_flags_adp
_atom_site_refinement_flags_occupancy
_atom_site_disorder_assembly
_atom_site_disorder_group
Co1 Co 0.74044(4) 0.41750(2) 0.22180(2) 0.01358(10) Uani 1 1 d . . . . .
Co2 Co 0.76218(4) 0.54908(2) 0.23037(2) 0.01428(10) Uani 1 1 d . . . . .
P1 P 0.72292(9) 0.30981(5) 0.25516(4) 0.0236(2) Uani 1 1 d . . . . .
N1 N 0.5696(3) 0.42740(15) 0.21069(11) 0.0147(6) Uani 1 1 d . . . . .
N2 N 0.7380(3) 0.41610(13) 0.15290(9) 0.0141(5) Uani 1 1 d . . . . .
N3 N 0.9110(3) 0.40764(15) 0.20911(11) 0.0160(6) Uani 1 1 d . . . . .
N4 N 0.9316(3) 0.55735(15) 0.22365(12) 0.0168(6) Uani 1 1 d . . . . .
N5 N 0.7657(3) 0.59622(13) 0.17150(9) 0.0141(5) Uani 1 1 d . . . . .
N6 N 0.5972(2) 0.57444(14) 0.22652(12) 0.0149(5) Uani 1 1 d . . . . .
C1 C 0.5329(3) 0.42596(18) 0.16318(13) 0.0159(7) Uani 1 1 d . . . . .
C2 C 0.6319(3) 0.42252(18) 0.12796(14) 0.0151(7) Uani 1 1 d . . . . .
C3 C 0.6292(3) 0.42355(19) 0.07553(13) 0.0177(7) Uani 1 1 d . . . . .
H3 H 0.554725 0.428469 0.058441 0.024 Uiso 1 1 calc R . . . .
C4 C 0.7357(4) 0.41735(17) 0.04789(11) 0.0191(6) Uani 1 1 d . . . . .
C5 C 0.8430(3) 0.40959(18) 0.07463(14) 0.0184(7) Uani 1 1 d . . . . .
H5 H 0.916521 0.404257 0.056932 0.024 Uiso 1 1 calc R . . . .
C6 C 0.8427(3) 0.40963(17) 0.12726(14) 0.0151(7) Uani 1 1 d . . . . .
C7 C 0.9432(3) 0.40230(19) 0.16117(13) 0.0172(7) Uani 1 1 d . . . . .
C8 C 1.0051(3) 0.4016(2) 0.24795(14) 0.0204(7) Uani 1 1 d . . . . .
H8a H 1.056004 0.359785 0.240163 0.027 Uiso 1 1 calc R . . . .
H8b H 0.966360 0.392848 0.280921 0.027 Uiso 1 1 calc R . . . .
C9 C 1.0850(3) 0.4674(2) 0.25223(14) 0.0222(7) Uani 1 1 d . . . . .
H9a H 1.143561 0.459289 0.279665 0.029 Uiso 1 1 calc R . . . .
H9b H 1.130918 0.472371 0.220532 0.029 Uiso 1 1 calc R . . . .
C10 C 1.0208(3) 0.5370(2) 0.26231(13) 0.0198(7) Uani 1 1 d . . . . .
H10a H 0.979707 0.533599 0.295251 0.026 Uiso 1 1 calc R . . . .
H10b H 1.081437 0.575464 0.264908 0.026 Uiso 1 1 calc R . . . .
C11 C 0.9692(3) 0.58413(18) 0.18019(13) 0.0172(7) Uani 1 1 d . . . . .
C12 C 0.8733(3) 0.60583(18) 0.14811(13) 0.0165(7) Uani 1 1 d . . . . .
C13 C 0.8751(3) 0.63879(19) 0.10012(13) 0.0185(7) Uani 1 1 d . . . . .
H13 H 0.949366 0.645419 0.083218 0.025 Uiso 1 1 calc R . . . .
C14 C 0.7692(3) 0.66153(17) 0.07751(11) 0.0191(6) Uani 1 1 d . . . . .
C15 C 0.6614(3) 0.65009(19) 0.10288(14) 0.0187(7) Uani 1 1 d . . . . .
H15 H 0.588128 0.664879 0.087872 0.025 Uiso 1 1 calc R . . . .
C16 C 0.6597(3) 0.61736(18) 0.14980(13) 0.0161(7) Uani 1 1 d . . . . .
C17 C 0.5616(3) 0.60545(18) 0.18399(13) 0.0172(7) Uani 1 1 d . . . . .
C18 C 0.5087(3) 0.56480(19) 0.26731(14) 0.0197(7) Uani 1 1 d . . . . .
H18a H 0.462882 0.609611 0.271498 0.026 Uiso 1 1 calc R . . . .
H18b H 0.552135 0.555578 0.299186 0.026 Uiso 1 1 calc R . . . .
C19 C 0.4204(3) 0.50365(19) 0.25782(14) 0.0197(7) Uani 1 1 d . . . . .
H19a H 0.364079 0.501089 0.286576 0.026 Uiso 1 1 calc R . . . .
H19b H 0.372781 0.515026 0.227389 0.026 Uiso 1 1 calc R . . . .
C20 C 0.4777(3) 0.43038(19) 0.25071(14) 0.0189(7) Uani 1 1 d . . . . .
H20a H 0.514936 0.415616 0.282902 0.025 Uiso 1 1 calc R . . . .
H20b H 0.413660 0.395554 0.242709 0.025 Uiso 1 1 calc R . . . .
C21 C 0.4042(3) 0.4255(2) 0.14589(14) 0.0212(7) Uani 1 1 d . . . . .
H21a H 0.358099 0.391772 0.166372 0.032 Uiso 1 1 calc GR . . . .
H21b H 0.400544 0.411086 0.110460 0.032 Uiso 1 1 calc GR . . . .
H21c H 0.370100 0.473383 0.149581 0.032 Uiso 1 1 calc GR . . . .
C22 C 0.7379(4) 0.41671(18) -0.01005(11) 0.0229(7) Uani 1 1 d . . . . .
C23 C 0.7539(5) 0.33952(19) -0.02802(12) 0.0326(9) Uani 1 1 d . . . . .
H23a H 0.688329 0.310112 -0.014898 0.049 Uiso 1 1 calc GR . . . .
H23b H 0.830801 0.320967 -0.015727 0.049 Uiso 1 1 calc GR . . . .
H23c H 0.752962 0.338198 -0.064901 0.049 Uiso 1 1 calc GR . . . .
C24 C 0.6210(4) 0.4458(3) -0.03227(15) 0.0331(10) Uani 1 1 d . . . . .
H24a H 0.627950 0.448236 -0.069011 0.050 Uiso 1 1 calc GR . . . .
H24b H 0.605754 0.493573 -0.018835 0.050 Uiso 1 1 calc GR . . . .
H24c H 0.554434 0.414140 -0.023208 0.050 Uiso 1 1 calc GR . . . .
C25 C 0.8433(4) 0.4636(2) -0.02883(15) 0.0282(8) Uani 1 1 d . . . . .
H25a H 0.839935 0.467329 -0.065606 0.042 Uiso 1 1 calc GR . . . .
H25b H 0.919600 0.441779 -0.018809 0.042 Uiso 1 1 calc GR . . . .
H25c H 0.836984 0.511221 -0.013958 0.042 Uiso 1 1 calc GR . . . .
C26 C 1.0667(3) 0.3878(2) 0.14118(14) 0.0243(8) Uani 1 1 d . . . . .
H26a H 1.103114 0.432633 0.129921 0.036 Uiso 1 1 calc GR . . . .
H26b H 1.061422 0.354705 0.112745 0.036 Uiso 1 1 calc GR . . . .
H26c H 1.116158 0.366758 0.167809 0.036 Uiso 1 1 calc GR . . . .
C27 C 1.0996(3) 0.5963(2) 0.16652(14) 0.0248(8) Uani 1 1 d . . . . .
H27a H 1.143496 0.613054 0.196239 0.037 Uiso 1 1 calc GR . . . .
H27b H 1.104667 0.632299 0.139837 0.037 Uiso 1 1 calc GR . . . .
H27c H 1.134945 0.551581 0.154620 0.037 Uiso 1 1 calc GR . . . .
C28 C 0.7685(3) 0.70174(18) 0.02699(12) 0.0223(7) Uani 1 1 d . . . . .
C29 C 0.8903(5) 0.6991(3) 0.00044(17) 0.0420(11) Uani 1 1 d . . . . .
H29a H 0.884127 0.722877 -0.032332 0.063 Uiso 1 1 calc GR . . . .
H29b H 0.914231 0.649368 -0.004488 0.063 Uiso 1 1 calc GR . . . .
H29c H 0.950479 0.723527 0.021121 0.063 Uiso 1 1 calc GR . . . .
C30 C 0.7342(5) 0.7784(2) 0.03607(15) 0.0402(10) Uani 1 1 d . . . . .
H30a H 0.785550 0.798487 0.062458 0.060 Uiso 1 1 calc GR . . . .
H30b H 0.650077 0.780823 0.046739 0.060 Uiso 1 1 calc GR . . . .
H30c H 0.744588 0.805693 0.004924 0.060 Uiso 1 1 calc GR . . . .
C31 C 0.6764(5) 0.6679(3) -0.00968(16) 0.0390(11) Uani 1 1 d . . . . .
H31a H 0.595196 0.674097 0.003779 0.059 Uiso 1 1 calc GR . . . .
H31b H 0.693667 0.616983 -0.013434 0.059 Uiso 1 1 calc GR . . . .
H31c H 0.682185 0.691330 -0.042579 0.059 Uiso 1 1 calc GR . . . .
C32 C 0.4379(3) 0.6320(2) 0.17309(14) 0.0239(8) Uani 1 1 d . . . . .
H32a H 0.389485 0.593228 0.159060 0.036 Uiso 1 1 calc GR . . . .
H32b H 0.442207 0.671219 0.148751 0.036 Uiso 1 1 calc GR . . . .
H32c H 0.400972 0.649140 0.204310 0.036 Uiso 1 1 calc GR . . . .
C33 C 0.5919(4) 0.2597(2) 0.2350(2) 0.0413(11) Uani 1 1 d . . . . .
H33a H 0.594480 0.253066 0.198433 0.062 Uiso 1 1 calc GR . . . .
H33b H 0.518962 0.285956 0.244102 0.062 Uiso 1 1 calc GR . . . .
H33c H 0.591418 0.213073 0.251635 0.062 Uiso 1 1 calc GR . . . .
C34 C 0.8423(4) 0.2481(2) 0.2391(2) 0.0477(14) Uani 1 1 d . . . . .
H34a H 0.818653 0.199704 0.248750 0.072 Uiso 1 1 calc GR . . . .
H34b H 0.915634 0.261489 0.257210 0.072 Uiso 1 1 calc GR . . . .
H34c H 0.857071 0.249907 0.202790 0.072 Uiso 1 1 calc GR . . . .
C35 C 0.7127(5) 0.3028(3) 0.32371(16) 0.0422(11) Uani 1 1 d . . . . .
H35a H 0.706651 0.252524 0.333347 0.063 Uiso 1 1 calc GR . . . .
H35b H 0.641333 0.328437 0.335473 0.063 Uiso 1 1 calc GR . . . .
H35c H 0.784524 0.323754 0.339037 0.063 Uiso 1 1 calc GR . . . .
C36 C 0.7531(4) 0.47292(18) 0.28836(11) 0.0216(6) Uani 1 1 d . . . . .
H36a H 0.684(6) 0.457(3) 0.314(3) 0.065(19) Uiso 1 1 d . . . . .
H36b H 0.819(4) 0.458(2) 0.3064(17) 0.022(11) Uiso 1 1 d . . . . .
H36c H 0.767(4) 0.5277(19) 0.2941(13) 0.013(8) Uiso 1 1 d . . . . .
S1 S 0.26570(8) 0.72424(4) 0.29789(3) 0.0298(2) Uani 1 1 d . . . . .
F1 F 0.2252(3) 0.71668(16) 0.39637(3) 0.134(2) Uani 1 1 d G . . . .
F2 F 0.08042(16) 0.67618(14) 0.35101(8) 0.0784(12) Uani 1 1 d G . . . .
F3 F 0.2416(2) 0.61435(10) 0.36032(8) 0.0942(13) Uani 1 1 d G . . . .
O1 O 0.22804(18) 0.67741(9) 0.25764(4) 0.0595(11) Uani 1 1 d G . . . .
O2 O 0.39256(8) 0.72343(10) 0.30918(7) 0.0609(12) Uani 1 1 d G . . . .
O3 O 0.20945(16) 0.79369(6) 0.29859(8) 0.0618(12) Uani 1 1 d G . . . .
C37 C 0.20007(16) 0.68077(10) 0.35409(4) 0.0560(15) Uani 1 1 d G . . . .
F4 F 0.4724(3) 0.8317(3) 0.12789(17) 0.130(2) Uani 1 1 d . . . . .
C38 C 0.3548(3) 0.82906(17) 0.11941(11) 0.0633(17) Uani 1 1 d G . . . .
C39 C 0.2776(3) 0.80379(19) 0.15669(11) 0.0646(19) Uani 1 1 d G . . . .
H39 H 0.308964 0.788443 0.188137 0.086 Uiso 1 1 calc R . . . .
C40 C 0.1543(3) 0.8011(2) 0.14778(16) 0.078(2) Uani 1 1 d G . . . .
H40 H 0.101662 0.783862 0.173158 0.103 Uiso 1 1 calc R . . . .
C41 C 0.1082(3) 0.8236(3) 0.10161(18) 0.098(3) Uani 1 1 d G . . . .
H41 H 0.024179 0.821782 0.095561 0.131 Uiso 1 1 calc R . . . .
C42 C 0.1854(4) 0.8489(3) 0.06430(14) 0.098(3) Uani 1 1 d G . . . .
H42 H 0.154005 0.864194 0.032846 0.131 Uiso 1 1 calc R . . . .
C43 C 0.3087(4) 0.8516(2) 0.07323(11) 0.0724(19) Uani 1 1 d G . . . .
H43 H 0.361338 0.868849 0.047859 0.096 Uiso 1 1 calc R . . . .
C44 C 0.7924(7) 0.7144(3) 0.4080(3) 0.110(4) Uani 1 1 d . . . . .
H44a H 0.800120 0.766450 0.407135 0.165 Uiso 1 1 calc R . . . .
H44b H 0.838891 0.695505 0.436379 0.165 Uiso 1 1 calc R . . . .
H44c H 0.822981 0.694268 0.376501 0.165 Uiso 1 1 calc R . . . .
C45 C 0.6602(6) 0.6942(3) 0.4144(3) 0.112(4) Uani 1 1 d G . . . .
H45a H 0.613641 0.714541 0.386049 0.149 Uiso 1 1 calc R . . . .
H45b H 0.629539 0.715777 0.445885 0.149 Uiso 1 1 calc R . . . .
C46 C 0.6391(5) 0.6134(3) 0.4162(2) 0.105(3) Uani 1 1 d G . . . .
H46a H 0.669932 0.591970 0.384715 0.140 Uiso 1 1 calc R . . . .
H46b H 0.685767 0.593211 0.444527 0.140 Uiso 1 1 calc R . . . .
C47 C 0.5069(6) 0.5925(4) 0.4225(3) 0.154(6) Uani 1 1 d G . . . .
H47a H 0.475957 0.613809 0.454046 0.205 Uiso 1 1 calc R . . . .
H47b H 0.460122 0.612552 0.394207 0.205 Uiso 1 1 calc R . . . .
C48 C 0.4872(8) 0.5116(4) 0.4243(4) 0.227(10) Uani 1 1 d G . . . .
H48a H 0.401392 0.501614 0.428383 0.341 Uiso 1 1 calc R . . . .
H48b H 0.515820 0.490188 0.392889 0.341 Uiso 1 1 calc R . . . .
H48c H 0.531666 0.491446 0.452769 0.341 Uiso 1 1 calc R . . . .

loop_
_atom_site_aniso_label
_atom_site_aniso_U_11
_atom_site_aniso_U_22
_atom_site_aniso_U_33
_atom_site_aniso_U_23
_atom_site_aniso_U_13
_atom_site_aniso_U_12
Co1 0.0112(2) 0.01590(19) 0.01367(17) 0.00255(14) -0.00089(19) 0.00019(17)
Co2 0.0120(2) 0.01607(19) 0.01477(17) -0.00029(14) 0.00105(18) -0.00154(17)
P1 0.0194(4) 0.0205(4) 0.0310(4) 0.0089(3) -0.0003(4) 0.0004(4)
N1 0.0135(13) 0.0132(13) 0.0175(14) 0.0023(11) 0.0009(11) -0.0016(11)
N2 0.0126(13) 0.0155(12) 0.0142(10) 0.0000(9) 0.0003(11) -0.0008(11)
N3 0.0130(13) 0.0171(14) 0.0180(14) 0.0062(11) -0.0036(11) -0.0008(11)
N4 0.0140(13) 0.0207(14) 0.0156(13) -0.0017(12) -0.0009(12) -0.0013(11)
N5 0.0123(13) 0.0150(12) 0.0148(10) 0.0001(9) 0.0016(11) -0.0014(11)
N6 0.0139(13) 0.0122(12) 0.0188(14) 0.0001(11) 0.0039(12) -0.0010(10)
C1 0.0135(16) 0.0136(15) 0.0207(16) 0.0018(13) -0.0026(13) -0.0005(12)
C2 0.0092(15) 0.0137(15) 0.0222(17) 0.0015(13) -0.0033(12) 0.0007(12)
C3 0.0170(17) 0.0187(16) 0.0175(16) -0.0032(13) -0.0027(13) 0.0035(13)
C4 0.0208(17) 0.0196(15) 0.0169(13) -0.0035(11) -0.0020(14) 0.0022(14)
C5 0.0166(16) 0.0184(16) 0.0202(17) 0.0000(13) 0.0051(13) 0.0044(13)
C6 0.0141(15) 0.0130(15) 0.0181(16) 0.0016(12) -0.0009(13) 0.0018(12)
C7 0.0145(16) 0.0180(16) 0.0190(16) 0.0037(13) -0.0002(13) 0.0024(13)
C8 0.0150(17) 0.0273(18) 0.0189(17) 0.0080(15) -0.0053(13) 0.0023(14)
C9 0.0149(16) 0.0319(19) 0.0197(16) 0.0044(15) -0.0063(14) -0.0008(15)
C10 0.0134(16) 0.0309(19) 0.0152(16) 0.0002(14) -0.0040(13) -0.0072(14)
C11 0.0151(16) 0.0200(17) 0.0166(16) -0.0033(13) -0.0007(13) -0.0027(13)
C12 0.0151(16) 0.0139(15) 0.0204(17) -0.0034(13) 0.0023(13) -0.0011(13)
C13 0.0182(17) 0.0227(17) 0.0146(16) -0.0021(13) 0.0040(13) -0.0013(13)
C14 0.0240(17) 0.0169(14) 0.0164(13) 0.0007(11) 0.0014(14) -0.0028(14)
C15 0.0165(16) 0.0178(16) 0.0218(17) 0.0000(14) -0.0048(14) 0.0021(13)
C16 0.0147(16) 0.0144(15) 0.0192(16) -0.0027(13) 0.0021(13) -0.0013(13)
C17 0.0133(16) 0.0174(16) 0.0209(16) -0.0031(14) 0.0041(13) 0.0015(13)
C18 0.0159(16) 0.0236(17) 0.0195(17) 0.0005(14) 0.0105(14) 0.0018(13)
C19 0.0136(16) 0.0223(17) 0.0233(17) 0.0010(14) 0.0054(13) -0.0015(13)
C20 0.0125(16) 0.0212(17) 0.0228(17) 0.0042(14) 0.0020(13) -0.0031(13)
C21 0.0124(16) 0.0260(18) 0.0253(18) 0.0015(15) -0.0018(14) -0.0028(14)
C22 0.0252(18) 0.0283(16) 0.0152(13) -0.0011(12) 0.0017(15) 0.0013(16)
C23 0.049(3) 0.0264(17) 0.0227(15) -0.0053(13) 0.002(2) -0.004(2)
C24 0.036(2) 0.047(3) 0.0168(19) 0.0016(17) -0.0073(16) 0.000(2)
C25 0.034(2) 0.030(2) 0.0203(19) 0.0035(16) -0.0005(16) -0.0026(17)
C26 0.0147(16) 0.034(2) 0.0242(18) 0.0065(16) 0.0018(14) 0.0081(15)
C27 0.0149(17) 0.039(2) 0.0205(17) -0.0002(16) 0.0011(14) -0.0045(16)
C28 0.0226(17) 0.0238(16) 0.0206(14) 0.0038(12) -0.0009(15) -0.0011(15)
C29 0.041(3) 0.057(3) 0.028(2) 0.015(2) 0.0063(19) 0.010(2)
C30 0.059(3) 0.0267(19) 0.0352(19) 0.0074(15) 0.009(2) 0.004(2)
C31 0.054(3) 0.042(2) 0.0215(19) 0.0058(18) -0.0090(19) -0.011(2)
C32 0.0192(17) 0.0278(19) 0.0247(18) 0.0041(15) 0.0008(14) 0.0062(15)
C33 0.034(2) 0.0226(19) 0.068(3) 0.002(2) -0.014(2) -0.0077(18)
C34 0.036(2) 0.024(2) 0.083(4) 0.019(2) 0.019(2) 0.0069(18)
C35 0.055(3) 0.040(2) 0.032(2) 0.0150(18) 0.000(2) -0.007(2)
C36 0.0167(16) 0.0293(17) 0.0188(13) 0.0038(12) -0.0017(16) 0.0024(16)
S1 0.0198(4) 0.0263(4) 0.0434(5) -0.0157(4) 0.0014(4) -0.0019(4)
F1 0.150(5) 0.216(6) 0.0352(17) -0.047(3) -0.018(3) -0.006(5)
F2 0.046(2) 0.135(4) 0.055(2) 0.008(2) 0.0260(16) 0.004(2)
F3 0.089(3) 0.086(3) 0.107(3) 0.044(2) -0.021(3) -0.010(3)
O1 0.071(3) 0.060(2) 0.0472(18) -0.0297(16) 0.0323(19) -0.038(2)
O2 0.0215(17) 0.0365(18) 0.125(4) -0.017(2) -0.003(2) 0.0001(14)
O3 0.0341(19) 0.0353(18) 0.116(3) -0.003(2) -0.024(2) 0.0026(15)
C37 0.049(3) 0.091(4) 0.028(2) -0.007(3) -0.004(2) 0.002(3)
F4 0.073(3) 0.201(7) 0.117(4) -0.042(4) -0.014(3) -0.011(4)
C38 0.064(4) 0.073(4) 0.052(4) -0.010(3) -0.008(3) 0.006(3)
C39 0.112(6) 0.043(3) 0.038(2) -0.001(2) 0.013(3) 0.029(4)
C40 0.099(6) 0.075(5) 0.059(4) -0.017(4) 0.022(4) -0.013(4)
C41 0.081(6) 0.130(8) 0.084(6) -0.042(6) -0.003(5) 0.022(5)
C42 0.125(8) 0.122(7) 0.049(4) -0.001(4) -0.018(4) 0.051(6)
C43 0.084(5) 0.078(5) 0.055(4) 0.016(3) 0.014(3) 0.005(4)
C44 0.179(11) 0.072(5) 0.080(5) -0.010(4) 0.032(6) -0.019(6)
C45 0.157(10) 0.076(6) 0.103(7) 0.002(5) 0.049(7) 0.018(6)
C46 0.138(8) 0.132(8) 0.045(4) -0.002(4) 0.020(4) -0.048(7)
C47 0.102(8) 0.265(18) 0.096(8) -0.045(9) -0.011(6) 0.004(10)
C48 0.43(3) 0.082(8) 0.170(14) -0.011(9) -0.049(17) -0.024(13)

loop_
_atom_type_symbol
_atom_type_description
_atom_type_scat_dispersion_real
_atom_type_scat_dispersion_imag
_atom_type_scat_source
C C 0.0033 0.0016 'International Tables Vol C Tables 4.2.6.8 and 6.1.1.4'
H H 0.0000 0.0000 'International Tables Vol C Tables 4.2.6.8 and 6.1.1.4'
Co Co 0.3494 0.9721 'International Tables Vol C Tables 4.2.6.8 and 6.1.1.4'
F F 0.0171 0.0103 'International Tables Vol C Tables 4.2.6.8 and 6.1.1.4'
N N 0.0061 0.0033 'International Tables Vol C Tables 4.2.6.8 and 6.1.1.4'
O O 0.0106 0.0060 'International Tables Vol C Tables 4.2.6.8 and 6.1.1.4'
P P 0.1023 0.0942 'International Tables Vol C Tables 4.2.6.8 and 6.1.1.4'
S S 0.1246 0.1234 'International Tables Vol C Tables 4.2.6.8 and 6.1.1.4'

loop_
_geom_angle_atom_site_label_1
_geom_angle_atom_site_label_2
_geom_angle_atom_site_label_3
_geom_angle
_geom_angle_site_symmetry_1
_geom_angle_site_symmetry_3
_geom_angle_publ_flag
P1 Co1 Co2 151.18(3) . . ?
N1 Co1 Co2 90.82(8) . . ?
N1 Co1 P1 93.54(9) . . ?
N1 Co1 N3 161.21(11) . . ?
N1 Co1 C36 98.61(14) . . ?
N2 Co1 Co2 96.14(8) . . ?
N2 Co1 P1 112.68(8) . . ?
N2 Co1 N1 80.49(13) . . ?
N2 Co1 N3 80.73(13) . . ?
N2 Co1 C36 150.23(12) . . ?
N3 Co1 Co2 90.87(9) . . ?
N3 Co1 P1 93.97(9) . . ?
N3 Co1 C36 97.52(15) . . ?
C36 Co1 Co2 54.09(9) . . ?
C36 Co1 P1 97.09(10) . . ?
Co1 Co2 H36c 82.1(12) . . ?
N4 Co2 Co1 99.71(9) . . ?
N4 Co2 C36 99.91(14) . . ?
N4 Co2 H36c 94.5(14) . . ?
N5 Co2 Co1 114.23(8) . . ?
N5 Co2 N4 81.73(13) . . ?
N5 Co2 N6 81.46(13) . . ?
N5 Co2 C36 166.57(12) . . ?
N5 Co2 H36c 163.6(12) . . ?
N6 Co2 Co1 98.58(8) . . ?
N6 Co2 N4 159.02(12) . . ?
N6 Co2 C36 99.36(14) . . ?
N6 Co2 H36c 98.1(14) . . ?
C36 Co2 Co1 52.34(9) . . ?
C36 Co2 H36c 29.9(12) . . ?
C33 P1 Co1 115.16(16) . . ?
C33 P1 C35 101.9(2) . . ?
C34 P1 Co1 115.04(15) . . ?
C34 P1 C33 101.0(2) . . ?
C34 P1 C35 103.5(3) . . ?
C35 P1 Co1 117.98(16) . . ?
C1 N1 Co1 116.5(2) . . ?
C1 N1 C20 118.1(3) . . ?
C20 N1 Co1 125.2(2) . . ?
C2 N2 Co1 119.9(2) . . ?
C6 N2 Co1 119.4(2) . . ?
C6 N2 C2 120.7(3) . . ?
C7 N3 Co1 116.1(2) . . ?
C7 N3 C8 118.3(3) . . ?
C8 N3 Co1 125.6(2) . . ?
C10 N4 Co2 125.5(2) . . ?
C11 N4 Co2 115.3(2) . . ?
C11 N4 C10 119.2(3) . . ?
C12 N5 Co2 118.8(2) . . ?
C12 N5 C16 121.8(3) . . ?
C16 N5 Co2 119.3(2) . . ?
C17 N6 Co2 116.3(2) . . ?
C17 N6 C18 118.5(3) . . ?
C18 N6 Co2 125.1(2) . . ?
N1 C1 C2 112.4(3) . . ?
N1 C1 C21 125.7(3) . . ?
C2 C1 C21 121.9(3) . . ?
N2 C2 C1 110.6(3) . . ?
N2 C2 C3 120.5(3) . . ?
C3 C2 C1 129.0(3) . . ?
C2 C3 C4 120.3(3) . . ?
C3 C4 C22 122.6(3) . . ?
C5 C4 C3 117.8(3) . . ?
C5 C4 C22 119.6(3) . . ?
C4 C5 C6 120.4(3) . . ?
N2 C6 C5 120.3(3) . . ?
N2 C6 C7 111.2(3) . . ?
C5 C6 C7 128.5(3) . . ?
N3 C7 C6 112.5(3) . . ?
N3 C7 C26 127.0(3) . . ?
C6 C7 C26 120.5(3) . . ?
N3 C8 C9 113.8(3) . . ?
C10 C9 C8 115.9(3) . . ?
N4 C10 C9 114.6(3) . . ?
N4 C11 C12 113.0(3) . . ?
N4 C11 C27 124.7(3) . . ?
C12 C11 C27 122.1(3) . . ?
N5 C12 C11 110.4(3) . . ?
N5 C12 C13 118.7(3) . . ?
C13 C12 C11 130.7(3) . . ?
C14 C13 C12 120.7(3) . . ?
C13 C14 C15 118.3(3) . . ?
C13 C14 C28 122.1(3) . . ?
C15 C14 C28 119.5(3) . . ?
C16 C15 C14 121.0(3) . . ?
N5 C16 C15 119.5(3) . . ?
N5 C16 C17 110.1(3) . . ?
C15 C16 C17 130.3(3) . . ?
N6 C17 C16 112.2(3) . . ?
N6 C17 C32 125.8(3) . . ?
C16 C17 C32 121.8(3) . . ?
N6 C18 C19 113.6(3) . . ?
C20 C19 C18 115.2(3) . . ?
N1 C20 C19 114.4(3) . . ?
C4 C22 C25 109.3(3) . . ?
C23 C22 C4 108.7(3) . . ?
C23 C22 C25 110.3(3) . . ?
C24 C22 C4 111.7(3) . . ?
C24 C22 C23 108.4(3) . . ?
C24 C22 C25 108.6(3) . . ?
C14 C28 C31 110.5(3) . . ?
C29 C28 C14 112.5(3) . . ?
C29 C28 C31 106.5(3) . . ?
C30 C28 C14 109.2(3) . . ?
C30 C28 C29 109.2(4) . . ?
C30 C28 C31 108.8(4) . . ?
Co1 C36 Co2 73.57(10) . . ?
Co1 C36 H36a 111(4) . . ?
Co1 C36 H36b 110(3) . . ?
Co1 C36 H36c 129.0(19) . . ?
Co2 C36 H36a 133(3) . . ?
Co2 C36 H36b 124(3) . . ?
Co2 C36 H36c 55.6(18) . . ?
H36a C36 H36b 99(4) . . ?
H36a C36 H36c 107(4) . . ?
H36b C36 H36c 96(3) . . ?
O1 S1 O3 115.6 . . ?
O1 S1 C37 102.4 . . ?
O2 S1 O1 115.5 . . ?
O2 S1 O3 115.5 . . ?
O2 S1 C37 102.4 . . ?
O3 S1 C37 102.4 . . ?
F1 C37 S1 111.8 . . ?
F1 C37 F3 107.0 . . ?
F2 C37 S1 111.9 . . ?
F2 C37 F1 107.0 . . ?
F2 C37 F3 106.9 . . ?
F3 C37 S1 111.9 . . ?
F4 C38 C39 120.0 . . ?
F4 C38 C43 120.0 . . ?
C43 C38 C39 120.0 . . ?
C40 C39 C38 120.0 . . ?
C39 C40 C41 120.0 . . ?
C40 C41 C42 120.0 . . ?
C43 C42 C41 119.9 . . ?
C42 C43 C38 120.0 . . ?
C44 C45 C46 113.3 . . ?
C47 C46 C45 113.8 . . ?
C48 C47 C46 113.3 . . ?

loop_
_geom_bond_atom_site_label_1
_geom_bond_atom_site_label_2
_geom_bond_distance
_geom_bond_site_symmetry_2
_geom_bond_publ_flag
Co1 Co2 2.4908(6) . ?
Co1 P1 2.2147(10) . ?
Co1 N1 1.935(3) . ?
Co1 N2 1.831(2) . ?
Co1 N3 1.939(3) . ?
Co1 C36 2.056(3) . ?
Co2 N4 1.902(3) . ?
Co2 N5 1.797(2) . ?
Co2 N6 1.901(3) . ?
Co2 C36 2.103(3) . ?
Co2 H36c 1.74(3) . ?
P1 C33 1.817(4) . ?
P1 C34 1.813(5) . ?
P1 C35 1.829(4) . ?
N1 C1 1.327(5) . ?
N1 C20 1.478(5) . ?
N2 C2 1.359(4) . ?
N2 C6 1.357(4) . ?
N3 C7 1.327(5) . ?
N3 C8 1.474(4) . ?
N4 C10 1.479(4) . ?
N4 C11 1.327(5) . ?
N5 C12 1.363(4) . ?
N5 C16 1.372(4) . ?
N6 C17 1.331(5) . ?
N6 C18 1.476(4) . ?
C1 C2 1.449(5) . ?
C1 C21 1.505(5) . ?
C2 C3 1.393(5) . ?
C3 C4 1.401(5) . ?
C4 C5 1.397(5) . ?
C4 C22 1.539(4) . ?
C5 C6 1.398(5) . ?
C6 C7 1.443(5) . ?
C7 C26 1.500(5) . ?
C8 C9 1.527(5) . ?
C9 C10 1.512(5) . ?
C11 C12 1.426(5) . ?
C11 C27 1.515(5) . ?
C12 C13 1.417(5) . ?
C13 C14 1.390(5) . ?
C14 C15 1.394(5) . ?
C14 C28 1.539(4) . ?
C15 C16 1.390(5) . ?
C16 C17 1.438(5) . ?
C17 C32 1.494(5) . ?
C18 C19 1.532(5) . ?
C19 C20 1.527(5) . ?
C22 C23 1.535(5) . ?
C22 C24 1.530(6) . ?
C22 C25 1.550(6) . ?
C28 C29 1.530(6) . ?
C28 C30 1.508(5) . ?
C28 C31 1.550(6) . ?
C36 H36a 1.06(7) . ?
C36 H36b 0.92(5) . ?
C36 H36c 1.05(4) . ?
S1 O1 1.4458 . ?
S1 O2 1.4446 . ?
S1 O3 1.4459 . ?
S1 C37 1.8518 . ?
F1 C37 1.3391 . ?
F2 C37 1.3381 . ?
F3 C37 1.3394 . ?
F4 C38 1.3298 . ?
C38 C39 1.3953 . ?
C38 C43 1.3953 . ?
C39 C40 1.3947 . ?
C40 C41 1.3949 . ?
C41 C42 1.3956 . ?
C42 C43 1.3950 . ?
C44 C45 1.5310 . ?
C45 C46 1.5344 . ?
C46 C47 1.5331 . ?
C47 C48 1.5329 . ?

loop_
_twin_individual_id
_twin_individual_mass_fraction_refined
1 0.5671(10)
2 0.4329(10)
